data_7002479
loop_
_publ_author_name
'Dai, Feng-Rong'
'Ye, Heng-Yun'
'Li, Bin'
'Zhang, Li-Yi'
'Chen, Zhong-Ning'

_publ_section_title
;
 Low-valence oxo-centred triruthenium complexes by bridging acetate
 substitution with pyrazolyldiazine or pyridinyltetrazine ligands
;
_journal_issue 40
_journal_name_full 'Dalton Transactions'
_journal_page_first 8696
_journal_page_last 8703
_journal_paper_doi 10.1039/b908798b
_journal_year 2009
_chemical_formula_moiety '(C27 H28 N7 O11 Ru3), (F6 P), 1.5(C H2 Cl2)'
_chemical_formula_sum 'C28.5 H31 Cl3 F6 N7 O11 P Ru3'
_chemical_formula_weight 1202.13
_chemical_name_systematic
;
?
;
_space_group_IT_number 15
_symmetry_cell_setting monoclinic
_symmetry_space_group_name_Hall '-C 2yc'
_symmetry_space_group_name_H-M 'C 1 2/c 1'
_atom_sites_solution_hydrogens geom
_atom_sites_solution_primary direct
_atom_sites_solution_secondary difmap
_audit_creation_method SHELXL-97
_cell_angle_alpha 90.00
_cell_angle_beta 129.855(2)
_cell_angle_gamma 90.00
_cell_formula_units_Z 8
_cell_length_a 42.278(18)
_cell_length_b 8.539(3)
_cell_length_c 30.424(13)
_cell_measurement_reflns_used 7848
_cell_measurement_temperature 293(2)
_cell_measurement_theta_max 27.4835
_cell_measurement_theta_min 2.0508
_cell_volume 8432(6)
_computing_cell_refinement 'CrystalClear (Rigaku/MSC Inc., 2005)'
_computing_data_collection 'CrystalClear (Rigaku/MSC Inc., 2005)'
_computing_data_reduction 'CrystalClear (Rigaku/MSC Inc., 2005)'
_computing_molecular_graphics 'Bruker SHELXTL'
_computing_publication_material 'Bruker SHELXTL'
_computing_structure_refinement 'SHELXL-97 (Sheldrick, 1997)'
_computing_structure_solution 'SHELXS-97 (Sheldrick, 1990)'
_diffrn_ambient_temperature 293(2)
_diffrn_detector_area_resol_mean 14.6306
_diffrn_measured_fraction_theta_full 0.998
_diffrn_measured_fraction_theta_max 0.998
_diffrn_measurement_device_type 'RIGAKU SATURN70'
_diffrn_measurement_method CCD_Profile_fitting
_diffrn_radiation_monochromator graphite
_diffrn_radiation_source 'fine-focus sealed tube'
_diffrn_radiation_type MoK\a
_diffrn_radiation_wavelength 0.71073
_diffrn_reflns_av_R_equivalents 0.0343
_diffrn_reflns_av_sigmaI/netI 0.0409
_diffrn_reflns_limit_h_max 53
_diffrn_reflns_limit_h_min -54
_diffrn_reflns_limit_k_max 11
_diffrn_reflns_limit_k_min -9
_diffrn_reflns_limit_l_max 39
_diffrn_reflns_limit_l_min -37
_diffrn_reflns_number 30876
_diffrn_reflns_theta_full 27.48
_diffrn_reflns_theta_max 27.48
_diffrn_reflns_theta_min 2.47
_exptl_absorpt_coefficient_mu 1.377
_exptl_absorpt_correction_T_max 1.0000
_exptl_absorpt_correction_T_min 0.7186
_exptl_absorpt_correction_type multi-scan
_exptl_crystal_colour Gray
_exptl_crystal_density_diffrn 1.894
_exptl_crystal_density_method 'not measured'
_exptl_crystal_description Prism
_exptl_crystal_F_000 4728
_exptl_crystal_size_max 0.5500
_exptl_crystal_size_mid 0.4000
_exptl_crystal_size_min 0.1500
_refine_diff_density_max 1.288
_refine_diff_density_min -1.168
_refine_diff_density_rms 0.143
_refine_ls_extinction_method none
_refine_ls_goodness_of_fit_ref 1.126
_refine_ls_hydrogen_treatment constr
_refine_ls_matrix_type full
_refine_ls_number_parameters 537
_refine_ls_number_reflns 9636
_refine_ls_number_restraints 0
_refine_ls_restrained_S_all 1.126
_refine_ls_R_factor_all 0.0743
_refine_ls_R_factor_gt 0.0621
_refine_ls_shift/su_max 0.022
_refine_ls_shift/su_mean 0.001
_refine_ls_structure_factor_coef Fsqd
_refine_ls_weighting_details 'calc w=1/[\s^2^(Fo^2^)+(0.0845P)^2^+50.0000P] where P=(Fo^2^+2Fc^2^)/3'
_refine_ls_weighting_scheme calc
_refine_ls_wR_factor_gt 0.1568
_refine_ls_wR_factor_ref 0.1663
_reflns_number_gt 8192
_reflns_number_total 9636
_reflns_threshold_expression >2sigma(I)
_cod_data_source_file b908798b.txt
_cod_data_source_block compound_7
_cod_depositor_comments
;
The following automatic conversions were performed:
'_exptl_absorpt_correction_type' value 'Multi-scan' changed to
'multi-scan' according to
'/home/saulius/struct/CIF-dictionaries/cif_core.dic' dictionary named
'cif_core.dic' version 2.4.1 from 2010-06-29.

Automatic conversion script
Id: cif_fix_enum 1527 2010-12-29 10:47:43Z saulius 
;
_cod_original_sg_symbol_H-M C2/c
_cod_original_formula_sum 'C28.50 H31 Cl3 F6 N7 O11 P Ru3'
_cod_database_code 7002479

loop_
_symmetry_equiv_pos_as_xyz
'x, y, z'
'-x, y, -z+1/2'
'x+1/2, y+1/2, z'
'-x+1/2, y+1/2, -z+1/2'
'-x, -y, -z'
'x, -y, z-1/2'
'-x+1/2, -y+1/2, -z'
'x+1/2, -y+1/2, z-1/2'

loop_
_atom_site_label
_atom_site_type_symbol
_atom_site_fract_x
_atom_site_fract_y
_atom_site_fract_z
_atom_site_U_iso_or_equiv
_atom_site_adp_type
_atom_site_occupancy
_atom_site_symmetry_multiplicity
_atom_site_calc_flag
_atom_site_refinement_flags
_atom_site_disorder_assembly
_atom_site_disorder_group
Ru1 Ru 0.839321(12) 0.43572(5) 0.920505(17) 0.02801(12) Uani 1 1 d . . .
Ru2 Ru 0.928288(13) 0.27170(5) 1.010322(17) 0.02905(13) Uani 1 1 d . . .
Ru3 Ru 0.877928(14) 0.38120(5) 1.056170(18) 0.03091(13) Uani 1 1 d . . .
P1 P 0.87503(9) 0.1043(3) 0.78454(11) 0.0697(6) Uani 1 1 d . . .
F1 F 0.8906(3) -0.0657(8) 0.8055(3) 0.126(3) Uani 1 1 d . . .
F2 F 0.8593(4) 0.2722(8) 0.7630(4) 0.155(4) Uani 1 1 d . . .
F3 F 0.9184(3) 0.1683(15) 0.8136(5) 0.180(5) Uani 1 1 d . . .
F4 F 0.8304(2) 0.0456(12) 0.7545(4) 0.140(3) Uani 1 1 d . . .
F5 F 0.8689(3) 0.0699(8) 0.7280(3) 0.122(3) Uani 1 1 d . . .
F6 F 0.8818(2) 0.1423(8) 0.8411(3) 0.099(2) Uani 1 1 d . . .
N1 N 0.80556(14) 0.5441(6) 0.83968(19) 0.0323(10) Uani 1 1 d . . .
N2 N 0.89715(16) 0.5400(6) 0.8543(2) 0.0404(11) Uani 1 1 d . . .
N3 N 0.88031(13) 0.4666(5) 0.91274(19) 0.0289(9) Uani 1 1 d . . .
N4 N 0.91720(13) 0.3975(5) 0.94989(19) 0.0296(9) Uani 1 1 d . . .
N5 N 0.93478(16) 0.4712(7) 0.8924(2) 0.0408(11) Uani 1 1 d . . .
N6 N 0.97966(14) 0.2252(6) 1.0162(2) 0.0334(10) Uani 1 1 d . . .
N7 N 0.87586(15) 0.4073(6) 1.1236(2) 0.0384(11) Uani 1 1 d . . .
O1 O 0.88049(11) 0.3543(4) 0.99741(15) 0.0299(8) Uani 1 1 d . . .
O2 O 0.83015(12) 0.2162(5) 0.88736(16) 0.0354(9) Uani 1 1 d . . .
O3 O 0.89246(12) 0.0984(5) 0.95150(16) 0.0339(8) Uani 1 1 d . . .
O4 O 0.78989(13) 0.3935(6) 0.91786(18) 0.0432(10) Uani 1 1 d . . .
O5 O 0.81881(13) 0.2997(6) 1.00642(18) 0.0470(11) Uani 1 1 d . . .
O6 O 0.84192(14) 0.6555(5) 0.94955(18) 0.0418(10) Uani 1 1 d . . .
O7 O 0.85651(14) 0.6069(5) 1.03364(18) 0.0419(10) Uani 1 1 d . . .
O8 O 0.94353(13) 0.1105(5) 1.07217(18) 0.0416(10) Uani 1 1 d . . .
O9 O 0.89849(15) 0.1591(5) 1.08678(19) 0.0435(10) Uani 1 1 d . . .
O10 O 0.96686(13) 0.4276(5) 1.07478(18) 0.0401(10) Uani 1 1 d . . .
O11 O 0.93713(13) 0.4652(6) 1.11434(17) 0.0427(10) Uani 1 1 d . . .
C1 C 0.7471(3) 0.2797(16) 0.9330(4) 0.092(4) Uani 1 1 d . . .
H1A H 0.7494 0.2305 0.9633 0.138 Uiso 1 1 calc R . .
H1B H 0.7354 0.2069 0.9020 0.138 Uiso 1 1 calc R . .
H1C H 0.7295 0.3699 0.9197 0.138 Uiso 1 1 calc R . .
C2 C 0.78883(19) 0.3290(9) 0.9547(3) 0.0466(15) Uani 1 1 d . . .
C3 C 0.9378(3) -0.0724(9) 1.1245(4) 0.062(2) Uani 1 1 d . . .
H3A H 0.9231 -0.0838 1.1385 0.092 Uiso 1 1 calc R . .
H3B H 0.9669 -0.0718 1.1562 0.092 Uiso 1 1 calc R . .
H3C H 0.9313 -0.1583 1.0995 0.092 Uiso 1 1 calc R . .
C4 C 0.9257(2) 0.0787(7) 1.0921(2) 0.0389(13) Uani 1 1 d . . .
C5 C 1.0042(2) 0.5649(10) 1.1611(3) 0.0569(19) Uani 1 1 d . . .
H5B H 1.0009 0.5991 1.1880 0.085 Uiso 1 1 calc R . .
H5C H 1.0086 0.6541 1.1464 0.085 Uiso 1 1 calc R . .
H5D H 1.0274 0.4958 1.1798 0.085 Uiso 1 1 calc R . .
C6 C 0.96589(17) 0.4797(7) 1.1124(2) 0.0351(12) Uani 1 1 d . . .
C7 C 0.8367(3) 0.8608(9) 0.9959(3) 0.062(2) Uani 1 1 d . . .
H7A H 0.8408 0.8782 1.0304 0.093 Uiso 1 1 calc R . .
H7B H 0.8086 0.8832 0.9633 0.093 Uiso 1 1 calc R . .
H7C H 0.8546 0.9281 0.9953 0.093 Uiso 1 1 calc R . .
C8 C 0.84608(19) 0.6946(7) 0.9935(3) 0.0375(13) Uani 1 1 d . . .
C9 C 0.8370(2) -0.0504(7) 0.8747(3) 0.0427(14) Uani 1 1 d . . .
H9A H 0.8582 -0.1289 0.8934 0.064 Uiso 1 1 calc R . .
H9B H 0.8268 -0.0357 0.8363 0.064 Uiso 1 1 calc R . .
H9C H 0.8148 -0.0836 0.8737 0.064 Uiso 1 1 calc R . .
C10 C 0.85445(17) 0.1016(6) 0.9071(2) 0.0312(11) Uani 1 1 d . . .
C11 C 0.8638(2) 0.2924(9) 1.1388(3) 0.0474(16) Uani 1 1 d . . .
H11A H 0.8537 0.2011 1.1171 0.057 Uiso 1 1 calc R . .
C12 C 0.8655(2) 0.3016(11) 1.1856(3) 0.060(2) Uani 1 1 d . . .
H12A H 0.8571 0.2175 1.1955 0.072 Uiso 1 1 calc R . .
C13 C 0.8796(2) 0.4366(11) 1.2173(3) 0.060(2) Uani 1 1 d . . .
H13A H 0.8809 0.4458 1.2489 0.072 Uiso 1 1 calc R . .
C14 C 0.8918(2) 0.5570(10) 1.2020(3) 0.0581(19) Uani 1 1 d . . .
H14A H 0.9013 0.6500 1.2227 0.070 Uiso 1 1 calc R . .
C15 C 0.8897(2) 0.5391(9) 1.1550(3) 0.0463(15) Uani 1 1 d . . .
H15A H 0.8982 0.6215 1.1448 0.056 Uiso 1 1 calc R . .
C20 C 0.87124(18) 0.5297(6) 0.8642(2) 0.0321(11) Uani 1 1 d . . .
C21 C 0.76584(18) 0.5868(7) 0.8053(2) 0.0384(13) Uani 1 1 d . . .
H21A H 0.7502 0.5646 0.8163 0.046 Uiso 1 1 calc R . .
C22 C 0.7473(2) 0.6639(8) 0.7535(3) 0.0486(16) Uani 1 1 d . . .
H22A H 0.7198 0.6939 0.7305 0.058 Uiso 1 1 calc R . .
C23 C 0.7703(2) 0.6950(9) 0.7369(3) 0.0506(17) Uani 1 1 d . . .
H23A H 0.7581 0.7434 0.7019 0.061 Uiso 1 1 calc R . .
C24 C 0.8110(2) 0.6546(8) 0.7717(2) 0.0417(14) Uani 1 1 d . . .
H24A H 0.8270 0.6776 0.7615 0.050 Uiso 1 1 calc R . .
C25 C 1.01291(18) 0.1395(8) 1.0563(3) 0.0419(14) Uani 1 1 d . . .
H25A H 1.0139 0.0899 1.0843 0.050 Uiso 1 1 calc R . .
C26 C 1.0459(2) 0.1232(9) 1.0570(3) 0.0490(16) Uani 1 1 d . . .
H26A H 1.0686 0.0626 1.0849 0.059 Uiso 1 1 calc R . .
C27 C 1.0447(2) 0.1981(9) 1.0157(3) 0.0518(17) Uani 1 1 d . . .
H27A H 1.0663 0.1863 1.0152 0.062 Uiso 1 1 calc R . .
C28 C 1.01122(19) 0.2905(8) 0.9752(3) 0.0439(14) Uani 1 1 d . . .
H28A H 1.0102 0.3434 0.9476 0.053 Uiso 1 1 calc R . .
C29 C 0.97924(16) 0.3027(7) 0.9765(2) 0.0340(12) Uani 1 1 d . . .
C30 C 0.94256(17) 0.3981(7) 0.9365(2) 0.0327(11) Uani 1 1 d . . .
C31 C 0.82770(18) 0.5788(7) 0.8225(2) 0.0344(12) Uani 1 1 d . . .
C01 C 1.0000 0.908(4) 0.7500 0.164(11) Uani 1 2 d S . .
Cl1 Cl 0.9730(2) 0.8284(13) 0.7633(3) 0.324(6) Uani 1 1 d . . .
C02 C 0.7183(8) 0.769(3) 0.8775(9) 0.218(12) Uani 1 1 d . . .
H02A H 0.6905 0.7362 0.8458 0.262 Uiso 1 1 calc R . .
H02B H 0.7360 0.6793 0.8877 0.262 Uiso 1 1 calc R . .
Cl3 Cl 0.73157(18) 0.9100(8) 0.8518(2) 0.186(2) Uani 1 1 d . . .
Cl4 Cl 0.7198(3) 0.8007(15) 0.9292(3) 0.297(5) Uani 1 1 d . . .

loop_
_atom_site_aniso_label
_atom_site_aniso_U_11
_atom_site_aniso_U_22
_atom_site_aniso_U_33
_atom_site_aniso_U_23
_atom_site_aniso_U_13
_atom_site_aniso_U_12
Ru1 0.0269(2) 0.0295(2) 0.0235(2) 0.00071(15) 0.01428(17) 0.00039(16)
Ru2 0.0274(2) 0.0299(2) 0.0239(2) 0.00105(16) 0.01372(18) 0.00120(16)
Ru3 0.0345(2) 0.0320(3) 0.0252(2) -0.00032(16) 0.01870(19) -0.00200(18)
P1 0.1048(19) 0.0602(13) 0.0655(13) -0.0067(10) 0.0644(14) -0.0182(13)
F1 0.171(7) 0.083(5) 0.088(5) 0.015(4) 0.066(5) 0.022(5)
F2 0.308(13) 0.069(4) 0.116(6) 0.015(4) 0.149(8) 0.021(6)
F3 0.165(8) 0.246(12) 0.194(9) -0.116(9) 0.146(8) -0.112(9)
F4 0.095(5) 0.167(8) 0.132(7) -0.018(6) 0.060(5) -0.030(5)
F5 0.213(8) 0.095(5) 0.093(5) -0.012(4) 0.115(6) -0.007(5)
F6 0.155(6) 0.097(4) 0.082(4) -0.009(3) 0.093(4) -0.025(4)
N1 0.029(2) 0.033(2) 0.027(2) -0.0007(18) 0.0144(19) 0.0008(19)
N2 0.044(3) 0.043(3) 0.040(3) 0.004(2) 0.030(2) 0.001(2)
N3 0.028(2) 0.025(2) 0.028(2) 0.0034(17) 0.0157(18) 0.0021(18)
N4 0.026(2) 0.027(2) 0.031(2) -0.0043(18) 0.0162(18) -0.0046(18)
N5 0.040(3) 0.043(3) 0.045(3) 0.005(2) 0.030(2) 0.001(2)
N6 0.030(2) 0.037(3) 0.033(2) -0.0034(19) 0.020(2) 0.0030(19)
N7 0.040(3) 0.047(3) 0.028(2) -0.002(2) 0.022(2) -0.001(2)
O1 0.0278(17) 0.031(2) 0.0263(17) -0.0004(15) 0.0152(15) -0.0032(15)
O2 0.037(2) 0.034(2) 0.0293(19) -0.0025(16) 0.0184(17) 0.0013(17)
O3 0.0336(19) 0.028(2) 0.0324(19) -0.0043(15) 0.0175(17) -0.0011(16)
O4 0.034(2) 0.058(3) 0.037(2) 0.004(2) 0.0229(19) -0.003(2)
O5 0.039(2) 0.063(3) 0.035(2) 0.002(2) 0.0223(19) -0.008(2)
O6 0.057(3) 0.030(2) 0.039(2) 0.0012(18) 0.031(2) 0.005(2)
O7 0.053(3) 0.038(2) 0.038(2) 0.0066(18) 0.031(2) 0.010(2)
O8 0.043(2) 0.040(2) 0.032(2) 0.0108(18) 0.0201(19) 0.0055(19)
O9 0.059(3) 0.032(2) 0.046(2) 0.0035(19) 0.036(2) 0.000(2)
O10 0.036(2) 0.044(2) 0.036(2) -0.0068(18) 0.0213(18) -0.0089(18)
O11 0.039(2) 0.053(3) 0.029(2) -0.0081(19) 0.0180(18) -0.007(2)
C1 0.051(4) 0.169(12) 0.051(5) -0.004(6) 0.030(4) -0.041(6)
C2 0.033(3) 0.058(4) 0.046(4) -0.007(3) 0.024(3) -0.009(3)
C3 0.071(5) 0.043(4) 0.064(5) 0.022(4) 0.040(4) 0.012(4)
C4 0.051(3) 0.028(3) 0.031(3) 0.001(2) 0.023(3) -0.004(3)
C5 0.046(4) 0.067(5) 0.040(4) -0.023(3) 0.019(3) -0.019(3)
C6 0.030(3) 0.031(3) 0.030(3) 0.000(2) 0.012(2) -0.003(2)
C7 0.086(6) 0.039(4) 0.050(4) -0.008(3) 0.039(4) 0.003(4)
C8 0.040(3) 0.027(3) 0.045(3) -0.005(2) 0.027(3) -0.002(2)
C9 0.049(3) 0.029(3) 0.033(3) -0.002(2) 0.019(3) -0.004(3)
C10 0.037(3) 0.027(3) 0.029(3) -0.002(2) 0.021(2) -0.006(2)
C11 0.046(3) 0.056(4) 0.051(4) -0.007(3) 0.036(3) -0.008(3)
C12 0.067(5) 0.077(6) 0.055(4) 0.014(4) 0.048(4) 0.004(4)
C13 0.056(4) 0.095(7) 0.041(4) 0.001(4) 0.036(3) 0.003(4)
C14 0.061(4) 0.069(5) 0.047(4) -0.015(4) 0.036(4) -0.004(4)
C15 0.056(4) 0.053(4) 0.037(3) -0.008(3) 0.033(3) -0.003(3)
C20 0.044(3) 0.025(3) 0.028(3) -0.001(2) 0.023(2) -0.003(2)
C21 0.031(3) 0.042(3) 0.029(3) 0.006(2) 0.013(2) 0.005(2)
C22 0.037(3) 0.048(4) 0.032(3) 0.007(3) 0.009(3) 0.009(3)
C23 0.055(4) 0.048(4) 0.032(3) 0.005(3) 0.020(3) 0.005(3)
C24 0.053(4) 0.039(3) 0.024(3) 0.000(2) 0.020(3) -0.002(3)
C25 0.033(3) 0.044(4) 0.040(3) 0.003(3) 0.019(3) 0.007(3)
C26 0.033(3) 0.052(4) 0.051(4) -0.004(3) 0.021(3) 0.005(3)
C27 0.039(3) 0.057(4) 0.060(4) -0.012(3) 0.032(3) 0.001(3)
C28 0.044(3) 0.045(4) 0.050(4) 0.001(3) 0.033(3) 0.000(3)
C29 0.028(2) 0.033(3) 0.037(3) -0.006(2) 0.019(2) -0.001(2)
C30 0.035(3) 0.029(3) 0.036(3) -0.003(2) 0.024(2) -0.005(2)
C31 0.039(3) 0.032(3) 0.026(3) 0.001(2) 0.018(2) 0.002(2)
C01 0.108(16) 0.26(4) 0.130(19) 0.000 0.081(16) 0.000
Cl1 0.192(7) 0.381(13) 0.201(7) 0.052(8) 0.035(5) -0.147(8)
C02 0.26(3) 0.30(3) 0.149(17) -0.043(18) 0.15(2) -0.10(2)
Cl3 0.163(4) 0.222(6) 0.154(4) 0.022(4) 0.093(4) 0.011(4)
Cl4 0.253(8) 0.496(16) 0.147(5) -0.003(8) 0.131(6) -0.064(9)

loop_
_atom_type_symbol
_atom_type_description
_atom_type_scat_dispersion_real
_atom_type_scat_dispersion_imag
_atom_type_scat_source
C C 0.0033 0.0016 'International Tables Vol C Tables 4.2.6.8 and 6.1.1.4'
H H 0.0000 0.0000 'International Tables Vol C Tables 4.2.6.8 and 6.1.1.4'
N N 0.0061 0.0033 'International Tables Vol C Tables 4.2.6.8 and 6.1.1.4'
O O 0.0106 0.0060 'International Tables Vol C Tables 4.2.6.8 and 6.1.1.4'
F F 0.0171 0.0103 'International Tables Vol C Tables 4.2.6.8 and 6.1.1.4'
P P 0.1023 0.0942 'International Tables Vol C Tables 4.2.6.8 and 6.1.1.4'
Cl Cl 0.1484 0.1585 'International Tables Vol C Tables 4.2.6.8 and 6.1.1.4'
Ru Ru -1.2594 0.8363 'International Tables Vol C Tables 4.2.6.8 and 6.1.1.4'

loop_
_geom_angle_atom_site_label_1
_geom_angle_atom_site_label_2
_geom_angle_atom_site_label_3
_geom_angle
_geom_angle_site_symmetry_1
_geom_angle_site_symmetry_3
_geom_angle_publ_flag
N3 Ru1 O1 90.84(17) . . ?
N3 Ru1 O2 88.04(18) . . ?
O1 Ru1 O2 90.36(16) . . ?
N3 Ru1 O6 97.17(19) . . ?
O1 Ru1 O6 92.83(17) . . ?
O2 Ru1 O6 173.84(17) . . ?
N3 Ru1 O4 172.56(18) . . ?
O1 Ru1 O4 95.03(17) . . ?
O2 Ru1 O4 87.35(18) . . ?
O6 Ru1 O4 87.13(19) . . ?
N3 Ru1 N1 77.59(18) . . ?
O1 Ru1 N1 167.78(17) . . ?
O2 Ru1 N1 93.13(17) . . ?
O6 Ru1 N1 84.83(18) . . ?
O4 Ru1 N1 96.83(18) . . ?
N4 Ru2 O1 91.11(18) . . ?
N4 Ru2 O10 96.32(19) . . ?
O1 Ru2 O10 92.57(17) . . ?
N4 Ru2 O3 88.70(18) . . ?
O1 Ru2 O3 89.68(16) . . ?
O10 Ru2 O3 174.45(17) . . ?
N4 Ru2 O8 171.46(19) . . ?
O1 Ru2 O8 95.93(17) . . ?
O10 Ru2 O8 88.21(18) . . ?
O3 Ru2 O8 86.52(17) . . ?
N4 Ru2 N6 77.91(19) . . ?
O1 Ru2 N6 168.02(18) . . ?
O10 Ru2 N6 84.02(18) . . ?
O3 Ru2 N6 94.77(17) . . ?
O8 Ru2 N6 95.43(19) . . ?
O1 Ru3 O5 92.45(17) . . ?
O1 Ru3 O9 93.06(17) . . ?
O5 Ru3 O9 89.0(2) . . ?
O1 Ru3 O7 94.55(17) . . ?
O5 Ru3 O7 90.2(2) . . ?
O9 Ru3 O7 172.38(17) . . ?
O1 Ru3 O11 94.65(17) . . ?
O5 Ru3 O11 172.89(17) . . ?
O9 Ru3 O11 90.22(19) . . ?
O7 Ru3 O11 89.6(2) . . ?
O1 Ru3 N7 178.75(19) . . ?
O5 Ru3 N7 87.89(19) . . ?
O9 Ru3 N7 85.7(2) . . ?
O7 Ru3 N7 86.65(19) . . ?
O11 Ru3 N7 85.00(18) . . ?
F2 P1 F3 86.9(7) . . ?
F2 P1 F1 179.3(7) . . ?
F3 P1 F1 93.5(7) . . ?
F2 P1 F4 91.1(6) . . ?
F3 P1 F4 177.9(7) . . ?
F1 P1 F4 88.5(5) . . ?
F2 P1 F6 90.0(4) . . ?
F3 P1 F6 89.1(4) . . ?
F1 P1 F6 90.6(4) . . ?
F4 P1 F6 90.6(4) . . ?
F2 P1 F5 89.1(4) . . ?
F3 P1 F5 89.8(5) . . ?
F1 P1 F5 90.3(4) . . ?
F4 P1 F5 90.5(5) . . ?
F6 P1 F5 178.6(4) . . ?
C21 N1 C31 117.8(5) . . ?
C21 N1 Ru1 127.1(4) . . ?
C31 N1 Ru1 115.1(4) . . ?
C20 N2 N5 117.8(5) . . ?
N4 N3 C20 116.8(5) . . ?
N4 N3 Ru1 119.5(3) . . ?
C20 N3 Ru1 122.4(4) . . ?
N3 N4 C30 117.2(5) . . ?
N3 N4 Ru2 119.6(3) . . ?
C30 N4 Ru2 122.2(4) . . ?
C30 N5 N2 117.7(5) . . ?
C25 N6 C29 118.7(5) . . ?
C25 N6 Ru2 127.1(4) . . ?
C29 N6 Ru2 114.0(4) . . ?
C11 N7 C15 117.6(6) . . ?
C11 N7 Ru3 121.8(5) . . ?
C15 N7 Ru3 120.5(4) . . ?
Ru3 O1 Ru2 122.98(19) . . ?
Ru3 O1 Ru1 123.4(2) . . ?
Ru2 O1 Ru1 112.94(18) . . ?
C10 O2 Ru1 129.7(4) . . ?
C10 O3 Ru2 129.3(4) . . ?
C2 O4 Ru1 130.1(4) . . ?
C2 O5 Ru3 129.1(4) . . ?
C8 O6 Ru1 128.7(4) . . ?
C8 O7 Ru3 134.0(4) . . ?
C4 O8 Ru2 130.2(4) . . ?
C4 O9 Ru3 130.7(4) . . ?
C6 O10 Ru2 129.4(4) . . ?
C6 O11 Ru3 132.3(4) . . ?
C2 C1 H1A 109.5 . . ?
C2 C1 H1B 109.5 . . ?
H1A C1 H1B 109.5 . . ?
C2 C1 H1C 109.5 . . ?
H1A C1 H1C 109.5 . . ?
H1B C1 H1C 109.5 . . ?
O5 C2 O4 127.6(6) . . ?
O5 C2 C1 116.9(7) . . ?
O4 C2 C1 115.5(6) . . ?
C4 C3 H3A 109.5 . . ?
C4 C3 H3B 109.5 . . ?
H3A C3 H3B 109.5 . . ?
C4 C3 H3C 109.5 . . ?
H3A C3 H3C 109.5 . . ?
H3B C3 H3C 109.5 . . ?
O9 C4 O8 126.7(5) . . ?
O9 C4 C3 116.9(6) . . ?
O8 C4 C3 116.3(6) . . ?
C6 C5 H5B 109.5 . . ?
C6 C5 H5C 109.5 . . ?
H5B C5 H5C 109.5 . . ?
C6 C5 H5D 109.5 . . ?
H5B C5 H5D 109.5 . . ?
H5C C5 H5D 109.5 . . ?
O10 C6 O11 127.2(5) . . ?
O10 C6 C5 115.2(6) . . ?
O11 C6 C5 117.6(6) . . ?
C8 C7 H7A 109.5 . . ?
C8 C7 H7B 109.5 . . ?
H7A C7 H7B 109.5 . . ?
C8 C7 H7C 109.5 . . ?
H7A C7 H7C 109.5 . . ?
H7B C7 H7C 109.5 . . ?
O7 C8 O6 126.4(6) . . ?
O7 C8 C7 117.6(6) . . ?
O6 C8 C7 116.0(6) . . ?
C10 C9 H9A 109.5 . . ?
C10 C9 H9B 109.5 . . ?
H9A C9 H9B 109.5 . . ?
C10 C9 H9C 109.5 . . ?
H9A C9 H9C 109.5 . . ?
H9B C9 H9C 109.5 . . ?
O2 C10 O3 127.7(5) . . ?
O2 C10 C9 116.8(5) . . ?
O3 C10 C9 115.6(5) . . ?
N7 C11 C12 122.9(7) . . ?
N7 C11 H11A 118.5 . . ?
C12 C11 H11A 118.5 . . ?
C13 C12 C11 118.9(7) . . ?
C13 C12 H12A 120.6 . . ?
C11 C12 H12A 120.6 . . ?
C14 C13 C12 119.1(7) . . ?
C14 C13 H13A 120.5 . . ?
C12 C13 H13A 120.5 . . ?
C13 C14 C15 118.9(7) . . ?
C13 C14 H14A 120.5 . . ?
C15 C14 H14A 120.5 . . ?
N7 C15 C14 122.6(7) . . ?
N7 C15 H15A 118.7 . . ?
C14 C15 H15A 118.7 . . ?
N2 C20 N3 125.0(5) . . ?
N2 C20 C31 123.3(5) . . ?
N3 C20 C31 111.7(5) . . ?
N1 C21 C22 121.7(6) . . ?
N1 C21 H21A 119.2 . . ?
C22 C21 H21A 119.2 . . ?
C23 C22 C21 119.1(6) . . ?
C23 C22 H22A 120.4 . . ?
C21 C22 H22A 120.4 . . ?
C24 C23 C22 120.0(6) . . ?
C24 C23 H23A 120.0 . . ?
C22 C23 H23A 120.0 . . ?
C23 C24 C31 118.4(6) . . ?
C23 C24 H24A 120.8 . . ?
C31 C24 H24A 120.8 . . ?
N6 C25 C26 121.7(6) . . ?
N6 C25 H25A 119.2 . . ?
C26 C25 H25A 119.2 . . ?
C27 C26 C25 119.2(6) . . ?
C27 C26 H26A 120.4 . . ?
C25 C26 H26A 120.4 . . ?
C26 C27 C28 119.8(6) . . ?
C26 C27 H27A 120.1 . . ?
C28 C27 H27A 120.1 . . ?
C27 C28 C29 118.5(6) . . ?
C27 C28 H28A 120.7 . . ?
C29 C28 H28A 120.7 . . ?
N6 C29 C28 122.0(5) . . ?
N6 C29 C30 114.4(5) . . ?
C28 C29 C30 123.6(6) . . ?
N5 C30 N4 125.0(5) . . ?
N5 C30 C29 123.6(5) . . ?
N4 C30 C29 111.4(5) . . ?
N1 C31 C24 123.0(6) . . ?
N1 C31 C20 113.2(5) . . ?
C24 C31 C20 123.8(6) . . ?
Cl1 C01 Cl1 129(3) . 2_756 ?
Cl4 C02 Cl3 121.7(16) . . ?
Cl4 C02 H02A 106.9 . . ?
Cl3 C02 H02A 106.9 . . ?
Cl4 C02 H02B 106.9 . . ?
Cl3 C02 H02B 106.9 . . ?
H02A C02 H02B 106.7 . . ?

loop_
_geom_bond_atom_site_label_1
_geom_bond_atom_site_label_2
_geom_bond_distance
_geom_bond_site_symmetry_2
_geom_bond_publ_flag
Ru1 N3 1.911(5) . ?
Ru1 O1 1.941(4) . ?
Ru1 O2 2.044(4) . ?
Ru1 O6 2.047(4) . ?
Ru1 O4 2.071(4) . ?
Ru1 N1 2.107(5) . ?
Ru2 N4 1.910(5) . ?
Ru2 O1 1.928(4) . ?
Ru2 O10 2.044(4) . ?
Ru2 O3 2.052(4) . ?
Ru2 O8 2.073(4) . ?
Ru2 N6 2.100(5) . ?
Ru3 O1 1.873(4) . ?
Ru3 O5 2.043(4) . ?
Ru3 O9 2.045(5) . ?
Ru3 O7 2.052(4) . ?
Ru3 O11 2.058(4) . ?
Ru3 N7 2.119(5) . ?
P1 F2 1.539(8) . ?
P1 F3 1.539(9) . ?
P1 F1 1.552(7) . ?
P1 F4 1.562(8) . ?
P1 F6 1.586(6) . ?
P1 F5 1.593(6) . ?
N1 C21 1.340(7) . ?
N1 C31 1.365(8) . ?
N2 C20 1.313(7) . ?
N2 N5 1.362(7) . ?
N3 N4 1.341(6) . ?
N3 C20 1.376(7) . ?
N4 C30 1.370(7) . ?
N5 C30 1.316(8) . ?
N6 C25 1.342(8) . ?
N6 C29 1.366(8) . ?
N7 C11 1.319(9) . ?
N7 C15 1.345(9) . ?
O2 C10 1.258(7) . ?
O3 C10 1.275(7) . ?
O4 C2 1.274(8) . ?
O5 C2 1.261(8) . ?
O6 C8 1.277(7) . ?
O7 C8 1.247(7) . ?
O8 C4 1.263(8) . ?
O9 C4 1.259(8) . ?
O10 C6 1.254(7) . ?
O11 C6 1.260(7) . ?
C1 C2 1.496(10) . ?
C1 H1A 0.9600 . ?
C1 H1B 0.9600 . ?
C1 H1C 0.9600 . ?
C3 C4 1.500(9) . ?
C3 H3A 0.9600 . ?
C3 H3B 0.9600 . ?
C3 H3C 0.9600 . ?
C5 C6 1.507(8) . ?
C5 H5B 0.9600 . ?
C5 H5C 0.9600 . ?
C5 H5D 0.9600 . ?
C7 C8 1.487(9) . ?
C7 H7A 0.9600 . ?
C7 H7B 0.9600 . ?
C7 H7C 0.9600 . ?
C9 C10 1.506(8) . ?
C9 H9A 0.9600 . ?
C9 H9B 0.9600 . ?
C9 H9C 0.9600 . ?
C11 C12 1.384(9) . ?
C11 H11A 0.9300 . ?
C12 C13 1.371(12) . ?
C12 H12A 0.9300 . ?
C13 C14 1.359(12) . ?
C13 H13A 0.9300 . ?
C14 C15 1.382(9) . ?
C14 H14A 0.9300 . ?
C15 H15A 0.9300 . ?
C20 C31 1.477(8) . ?
C21 C22 1.397(9) . ?
C21 H21A 0.9300 . ?
C22 C23 1.380(10) . ?
C22 H22A 0.9300 . ?
C23 C24 1.364(10) . ?
C23 H23A 0.9300 . ?
C24 C31 1.382(8) . ?
C24 H24A 0.9300 . ?
C25 C26 1.388(9) . ?
C25 H25A 0.9300 . ?
C26 C27 1.380(11) . ?
C26 H26A 0.9300 . ?
C27 C28 1.381(10) . ?
C27 H27A 0.9300 . ?
C28 C29 1.383(8) . ?
C28 H28A 0.9300 . ?
C29 C30 1.460(8) . ?
C01 Cl1 1.588(15) . ?
C01 Cl1 1.588(15) 2_756 ?
C02 Cl4 1.559(19) . ?
C02 Cl3 1.72(2) . ?
C02 H02A 0.9700 . ?
C02 H02B 0.9700 . ?
